data_2209790
loop_
_publ_author_name
'Liang Chen'
'Xian-Wen Wang'
'Fu-Ping Chen'
'Ying Chen'
'Jing-Zhong Chen'

_publ_section_title
;
 Chlorobis(1,10-phenanthroline)(trichloroacetato)manganese(II)
;
_journal_coeditor_code CI2085
_journal_issue 8
_journal_name_full 'Acta Crystallographica Section E'
_journal_page_first m1743
_journal_page_last m1745
_journal_paper_doi 10.1107/S1600536806024937
_journal_volume 62
_journal_year 2006
_chemical_formula_iupac '[Mn (C2 Cl3 O2) Cl (C12 H8 N2)2]'
_chemical_formula_moiety 'C26 H16 Cl4 Mn N4 O2'
_chemical_formula_sum 'C26 H16 Cl4 Mn N4 O2'
_chemical_formula_weight 613.17
_chemical_name_systematic
;
Chlorobis(1,10-phenanthroline)(trichloroacetato)manganese(II)
;
_space_group_IT_number 14
_symmetry_cell_setting monoclinic
_symmetry_space_group_name_Hall '-P 2ybc'
_symmetry_space_group_name_H-M 'P 1 21/c 1'
_atom_sites_solution_hydrogens geom
_atom_sites_solution_primary direct
_atom_sites_solution_secondary difmap
_audit_creation_method SHELXL97
_cell_angle_alpha 90.00
_cell_angle_beta 112.992(2)
_cell_angle_gamma 90.00
_cell_formula_units_Z 4
_cell_length_a 18.1550(5)
_cell_length_b 10.6381(3)
_cell_length_c 14.6858(4)
_cell_measurement_reflns_used 3545
_cell_measurement_temperature 298(2)
_cell_measurement_theta_max 27.5
_cell_measurement_theta_min 2.5
_cell_volume 2611.02(13)
_computing_cell_refinement 'SAINT (Bruker, 2003)'
_computing_data_collection 'SMART (Bruker, 2003)'
_computing_data_reduction SAINT
_computing_molecular_graphics 'SHELXTL (Sheldrick, 1997b)'
_computing_publication_material SHELXL97
_computing_structure_refinement 'SHELXL97 (Sheldrick, 1997a)'
_computing_structure_solution 'SHELXS97 (Sheldrick, 1997a)'
_diffrn_ambient_temperature 298(2)
_diffrn_detector_area_resol_mean 8.35
_diffrn_measured_fraction_theta_full 0.997
_diffrn_measured_fraction_theta_max 0.997
_diffrn_measurement_device_type 'Bruker SMART CCD APEX-II area-detector'
_diffrn_measurement_method \w
_diffrn_radiation_monochromator graphite
_diffrn_radiation_source 'fine-focus sealed tube'
_diffrn_radiation_type MoK\a
_diffrn_radiation_wavelength 0.71073
_diffrn_reflns_av_R_equivalents 0.0190
_diffrn_reflns_av_sigmaI/netI 0.0179
_diffrn_reflns_limit_h_max 23
_diffrn_reflns_limit_h_min -24
_diffrn_reflns_limit_k_max 14
_diffrn_reflns_limit_k_min -13
_diffrn_reflns_limit_l_max 19
_diffrn_reflns_limit_l_min -19
_diffrn_reflns_number 24639
_diffrn_reflns_theta_full 28.46
_diffrn_reflns_theta_max 28.46
_diffrn_reflns_theta_min 2.27
_diffrn_standards_number 0
_exptl_absorpt_coefficient_mu 0.947
_exptl_absorpt_correction_T_max 0.827
_exptl_absorpt_correction_T_min 0.735
_exptl_absorpt_correction_type multi-scan
_exptl_absorpt_process_details '(SADABS; Sheldrick, 1996)'
_exptl_crystal_colour yellow
_exptl_crystal_density_diffrn 1.560
_exptl_crystal_density_method 'not measured'
_exptl_crystal_description Block
_exptl_crystal_F_000 1236
_exptl_crystal_size_max 0.30
_exptl_crystal_size_mid 0.25
_exptl_crystal_size_min 0.20
_refine_diff_density_max 0.305
_refine_diff_density_min -0.314
_refine_ls_extinction_method none
_refine_ls_goodness_of_fit_ref 1.022
_refine_ls_hydrogen_treatment constr
_refine_ls_matrix_type full
_refine_ls_number_parameters 353
_refine_ls_number_reflns 6585
_refine_ls_number_restraints 18
_refine_ls_restrained_S_all 1.064
_refine_ls_R_factor_all 0.0398
_refine_ls_R_factor_gt 0.0304
_refine_ls_shift/su_max 0.001
_refine_ls_shift/su_mean 0.000
_refine_ls_structure_factor_coef Fsqd
_refine_ls_weighting_details 'calc w = 1/[\s^2^(Fo^2^)+(0.0398P)^2^+0.8491P] where P=(Fo^2^+2Fc^2^)/3'
_refine_ls_weighting_scheme calc
_refine_ls_wR_factor_gt 0.0777
_refine_ls_wR_factor_ref 0.0844
_reflns_number_gt 5462
_reflns_number_total 6585
_reflns_threshold_expression I>2\s(I)
_cod_data_source_file ci2085.cif
_cod_data_source_block I
_cod_depositor_comments
;
The following automatic conversions were performed:
'_symmetry_cell_setting' value 'Monoclinic' changed to 'monoclinic'
according to '/home/saulius/struct/CIF-dictionaries/cif_core.dic'
dictionary named 'cif_core.dic' version 2.4.1 from 2010-06-29.

Automatic conversion script
Id: cif_fix_enum 1527 2010-12-29 10:47:43Z saulius 

The following automatic conversions were performed:

'_symmetry_cell_setting' value 'Monoclinic' changed to 'monoclinic'
according to /home/saulius/struct/CIF-dictionaries/cif_core.dic
dictionary named 'cif_core.dic' version 2.4.1 from 2010-06-29.

Automatic conversion script
Id: cif_fix_values 1715 2011-07-08 13:25:40Z adriana 
;
_cod_original_sg_symbol_H-M 'P 21/c'
_cod_database_code 2209790
_cod_database_fobs_code 2209790

loop_
_symmetry_equiv_pos_as_xyz
'x, y, z'
'-x, y+1/2, -z+1/2'
'-x, -y, -z'
'x, -y-1/2, z-1/2'

loop_
_atom_site_type_symbol
_atom_site_label
_atom_site_fract_x
_atom_site_fract_y
_atom_site_fract_z
_atom_site_U_iso_or_equiv
_atom_site_adp_type
_atom_site_calc_flag
_atom_site_refinement_flags
_atom_site_occupancy
_atom_site_disorder_assembly
_atom_site_disorder_group
Mn Mn1 0.290842(13) 0.87825(2) 0.135621(17) 0.03437(7) Uani d . 1 A .
Cl Cl1A 0.0873(3) 0.4581(7) -0.0553(4) 0.0886(11) Uani d PD 0.396(17) A 1
Cl Cl2A 0.24453(19) 0.5062(4) -0.0389(3) 0.0552(12) Uani d PD 0.396(17) A 1
Cl Cl1B 0.0772(3) 0.4605(4) -0.0256(6) 0.1050(16) Uani d PDU 0.604(17) A 2
Cl Cl2B 0.2264(6) 0.5029(4) -0.0499(4) 0.1184(12) Uani d PDU 0.604(17) A 2
Cl Cl3 0.22288(4) 0.41097(5) 0.13239(5) 0.07200(17) Uani d . 1 A .
Cl Cl4 0.34054(2) 0.89664(4) 0.31509(3) 0.04446(10) Uani d . 1 . .
C C26 0.17875(11) 0.51186(18) 0.02948(14) 0.0507(4) Uani d D 1 . .
C C25 0.18028(10) 0.64942(16) 0.06815(12) 0.0397(3) Uani d . 1 A .
O O1 0.24945(7) 0.68811(12) 0.11570(9) 0.0455(3) Uani d . 1 . .
O O2 0.11744(8) 0.70194(16) 0.05042(13) 0.0709(4) Uani d . 1 . .
C C1 0.42085(11) 0.67142(18) 0.12606(15) 0.0493(4) Uani d . 1 A .
H H1 0.3819 0.6137 0.1246 0.059 Uiso calc R 1 . .
C C2 0.49417(12) 0.6262(2) 0.12981(16) 0.0577(5) Uani d . 1 . .
H H2 0.5033 0.5402 0.1299 0.069 Uiso calc R 1 . .
C C3 0.55213(11) 0.7097(2) 0.13342(15) 0.0563(5) Uani d . 1 . .
H H3 0.6014 0.6808 0.1366 0.068 Uiso calc R 1 . .
C C4 0.53746(10) 0.83889(19) 0.13229(12) 0.0451(4) Uani d . 1 . .
C C5 0.59480(11) 0.9336(2) 0.13602(15) 0.0577(5) Uani d . 1 . .
H H5 0.6454 0.9094 0.1408 0.069 Uiso calc R 1 . .
C C6 0.57704(11) 1.0567(2) 0.13270(15) 0.0572(5) Uani d . 1 . .
H H6 0.6157 1.1159 0.1359 0.069 Uiso calc R 1 . .
C C7 0.49971(10) 1.09796(18) 0.12438(13) 0.0452(4) Uani d . 1 . .
C C8 0.47727(12) 1.22449(19) 0.11647(15) 0.0555(5) Uani d . 1 . .
H H8 0.5135 1.2868 0.1172 0.067 Uiso calc R 1 . .
C C9 0.40218(13) 1.25591(19) 0.10764(17) 0.0606(5) Uani d . 1 . .
H H9 0.3861 1.3396 0.1010 0.073 Uiso calc R 1 . .
C C10 0.34996(12) 1.16105(17) 0.10874(16) 0.0523(4) Uani d . 1 A .
H H10 0.2991 1.1839 0.1038 0.063 Uiso calc R 1 . .
C C11 0.44249(9) 1.00766(16) 0.12315(11) 0.0362(3) Uani d . 1 A .
C C12 0.46144(9) 0.87628(16) 0.12713(11) 0.0362(3) Uani d . 1 A .
N N1 0.40421(8) 0.79286(13) 0.12450(10) 0.0387(3) Uani d . 1 . .
N N2 0.36833(8) 1.04028(13) 0.11638(10) 0.0397(3) Uani d . 1 . .
C C13 0.22824(11) 0.83644(19) -0.10096(14) 0.0495(4) Uani d . 1 A .
H H13 0.2722 0.7832 -0.0834 0.059 Uiso calc R 1 . .
C C14 0.17844(14) 0.8475(2) -0.20055(15) 0.0625(5) Uani d . 1 . .
H H14 0.1886 0.8011 -0.2481 0.075 Uiso calc R 1 . .
C C15 0.11506(14) 0.9266(2) -0.22729(14) 0.0621(5) Uani d . 1 . .
H H15 0.0821 0.9361 -0.2937 0.075 Uiso calc R 1 . .
C C16 0.09892(11) 0.99465(18) -0.15467(13) 0.0466(4) Uani d . 1 . .
C C17 0.03286(12) 1.0789(2) -0.17577(15) 0.0549(5) Uani d . 1 . .
H H17 -0.0008 1.0941 -0.2412 0.066 Uiso calc R 1 . .
C C18 0.01835(11) 1.13644(18) -0.10300(15) 0.0517(4) Uani d . 1 . .
H H18 -0.0254 1.1901 -0.1190 0.062 Uiso calc R 1 . .
C C19 0.06918(10) 1.11643(15) -0.00118(13) 0.0412(4) Uani d . 1 . .
C C20 0.05576(11) 1.17240(18) 0.07767(15) 0.0489(4) Uani d . 1 . .
H H20 0.0124 1.2258 0.0654 0.059 Uiso calc R 1 . .
C C21 0.10673(12) 1.14767(19) 0.17194(15) 0.0524(4) Uani d . 1 . .
H H21 0.0984 1.1835 0.2249 0.063 Uiso calc R 1 . .
C C22 0.17180(11) 1.06806(18) 0.18876(13) 0.0470(4) Uani d . 1 A .
H H22 0.2065 1.0527 0.2538 0.056 Uiso calc R 1 . .
C C23 0.13566(9) 1.03660(15) 0.02225(12) 0.0357(3) Uani d . 1 A .
C C24 0.15115(9) 0.97497(15) -0.05604(11) 0.0369(3) Uani d . 1 A .
N N3 0.21575(8) 0.89845(13) -0.03005(10) 0.0388(3) Uani d . 1 . .
N N4 0.18664(8) 1.01318(13) 0.11664(10) 0.0386(3) Uani d . 1 . .

loop_
_atom_site_aniso_label
_atom_site_aniso_U_11
_atom_site_aniso_U_22
_atom_site_aniso_U_33
_atom_site_aniso_U_12
_atom_site_aniso_U_13
_atom_site_aniso_U_23
Mn1 0.03022(12) 0.03198(13) 0.04181(13) 0.00204(9) 0.01505(10) 0.00273(9)
Cl1A 0.0608(13) 0.106(2) 0.079(2) -0.0339(12) 0.0055(12) -0.0235(17)
Cl2A 0.060(2) 0.0610(15) 0.0506(12) -0.0018(7) 0.0276(12) -0.0108(9)
Cl1B 0.0769(14) 0.0742(12) 0.117(3) -0.0361(10) -0.0137(14) 0.0025(14)
Cl2B 0.191(3) 0.1051(18) 0.0942(17) -0.013(2) 0.093(2) -0.0364(14)
Cl3 0.0920(4) 0.0456(3) 0.0756(3) 0.0178(3) 0.0297(3) 0.0128(2)
Cl4 0.0399(2) 0.0491(2) 0.0434(2) 0.00391(17) 0.01520(17) 0.00320(17)
C26 0.0520(10) 0.0424(10) 0.0503(10) -0.0056(8) 0.0120(8) -0.0018(8)
C25 0.0393(8) 0.0387(9) 0.0426(8) 0.0015(7) 0.0174(7) 0.0052(7)
O1 0.0423(6) 0.0381(6) 0.0535(7) -0.0053(5) 0.0158(5) 0.0001(5)
O2 0.0449(7) 0.0722(10) 0.0933(11) 0.0156(7) 0.0243(8) 0.0012(9)
C1 0.0457(9) 0.0376(9) 0.0643(11) 0.0050(8) 0.0212(9) 0.0029(8)
C2 0.0542(11) 0.0457(11) 0.0744(13) 0.0163(9) 0.0265(10) 0.0024(9)
C3 0.0420(9) 0.0661(13) 0.0631(11) 0.0169(9) 0.0229(9) 0.0017(10)
C4 0.0333(8) 0.0590(11) 0.0435(8) 0.0045(8) 0.0157(7) 0.0002(8)
C5 0.0316(8) 0.0786(15) 0.0650(12) -0.0024(9) 0.0213(8) -0.0043(10)
C6 0.0395(9) 0.0700(14) 0.0639(12) -0.0156(9) 0.0223(9) -0.0031(10)
C7 0.0398(8) 0.0512(10) 0.0439(9) -0.0112(8) 0.0155(7) -0.0025(7)
C8 0.0541(11) 0.0455(11) 0.0664(12) -0.0185(9) 0.0231(9) -0.0027(9)
C9 0.0611(12) 0.0351(10) 0.0843(14) -0.0070(9) 0.0269(11) 0.0023(9)
C10 0.0464(10) 0.0358(9) 0.0759(12) -0.0004(8) 0.0253(9) 0.0025(9)
C11 0.0324(7) 0.0413(9) 0.0336(7) -0.0045(6) 0.0113(6) 0.0001(6)
C12 0.0311(7) 0.0440(9) 0.0330(7) 0.0014(6) 0.0118(6) 0.0010(6)
N1 0.0346(6) 0.0357(7) 0.0461(7) 0.0026(5) 0.0160(6) 0.0025(6)
N2 0.0352(7) 0.0343(7) 0.0502(7) -0.0008(6) 0.0174(6) 0.0013(6)
C13 0.0521(10) 0.0536(11) 0.0503(9) 0.0099(9) 0.0282(8) 0.0043(8)
C14 0.0723(14) 0.0780(15) 0.0435(9) 0.0125(12) 0.0293(10) -0.0013(10)
C15 0.0647(12) 0.0787(15) 0.0393(9) 0.0084(11) 0.0164(9) 0.0041(9)
C16 0.0435(9) 0.0500(10) 0.0435(8) 0.0012(8) 0.0138(7) 0.0060(7)
C17 0.0453(10) 0.0594(12) 0.0491(10) 0.0061(9) 0.0066(8) 0.0105(9)
C18 0.0377(9) 0.0456(10) 0.0628(11) 0.0088(8) 0.0099(8) 0.0088(8)
C19 0.0328(7) 0.0341(8) 0.0553(9) 0.0010(6) 0.0159(7) 0.0042(7)
C20 0.0418(9) 0.0389(9) 0.0702(12) 0.0073(7) 0.0264(9) 0.0014(8)
C21 0.0549(11) 0.0498(11) 0.0603(11) 0.0098(9) 0.0311(9) -0.0035(9)
C22 0.0488(9) 0.0488(10) 0.0456(9) 0.0085(8) 0.0207(8) -0.0006(8)
C23 0.0312(7) 0.0319(8) 0.0441(8) -0.0003(6) 0.0148(6) 0.0033(6)
C24 0.0341(7) 0.0360(8) 0.0405(8) -0.0011(6) 0.0145(6) 0.0037(6)
N3 0.0368(7) 0.0402(8) 0.0422(7) 0.0035(6) 0.0185(6) 0.0039(6)
N4 0.0358(7) 0.0394(7) 0.0417(7) 0.0052(6) 0.0164(6) 0.0030(6)

loop_
_atom_type_symbol
_atom_type_description
_atom_type_scat_dispersion_real
_atom_type_scat_dispersion_imag
_atom_type_scat_source
C C 0.0033 0.0016 'International Tables Vol C Tables 4.2.6.8 and 6.1.1.4'
H H 0.0000 0.0000 'International Tables Vol C Tables 4.2.6.8 and 6.1.1.4'
Cl Cl 0.1484 0.1585 'International Tables Vol C Tables 4.2.6.8 and 6.1.1.4'
Mn Mn 0.3368 0.7283 'International Tables Vol C Tables 4.2.6.8 and 6.1.1.4'
N N 0.0061 0.0033 'International Tables Vol C Tables 4.2.6.8 and 6.1.1.4'
O O 0.0106 0.0060 'International Tables Vol C Tables 4.2.6.8 and 6.1.1.4'

loop_
_geom_angle_atom_site_label_1
_geom_angle_atom_site_label_2
_geom_angle_atom_site_label_3
_geom_angle
_geom_angle_publ_flag
O1 Mn1 N3 84.94(5) y
O1 Mn1 N4 110.18(5) y
N3 Mn1 N4 72.10(5) y
O1 Mn1 N2 152.53(5) y
N3 Mn1 N2 86.46(5) y
N4 Mn1 N2 91.77(5) y
O1 Mn1 N1 83.89(5) y
N3 Mn1 N1 97.98(5) y
N4 Mn1 N1 161.37(5) y
N2 Mn1 N1 71.54(5) y
O1 Mn1 Cl4 100.71(4) y
N3 Mn1 Cl4 163.26(4) y
N4 Mn1 Cl4 91.18(4) y
N2 Mn1 Cl4 94.96(4) y
N1 Mn1 Cl4 98.28(4) y
C25 C26 Cl2B 111.0(2) ?
C25 C26 Cl1A 116.3(3) ?
Cl2B C26 Cl1A 95.2(2) ?
C25 C26 Cl3 108.61(12) ?
Cl2B C26 Cl3 111.6(2) ?
Cl1A C26 Cl3 113.6(3) ?
C25 C26 Cl1B 108.6(3) ?
Cl2B C26 Cl1B 112.6(2) ?
Cl3 C26 Cl1B 104.1(2) ?
C25 C26 Cl2A 107.80(17) ?
Cl1A C26 Cl2A 104.0(2) ?
Cl3 C26 Cl2A 105.82(15) ?
Cl1B C26 Cl2A 121.3(4) ?
O2 C25 O1 129.13(18) ?
O2 C25 C26 118.30(16) ?
O1 C25 C26 112.56(14) ?
C25 O1 Mn1 127.83(11) ?
N1 C1 C2 122.96(18) ?
N1 C1 H1 118.5 ?
C2 C1 H1 118.5 ?
C3 C2 C1 119.14(19) ?
C3 C2 H2 120.4 ?
C1 C2 H2 120.4 ?
C2 C3 C4 119.98(17) ?
C2 C3 H3 120.0 ?
C4 C3 H3 120.0 ?
C3 C4 C12 117.11(17) ?
C3 C4 C5 123.92(17) ?
C12 C4 C5 118.97(18) ?
C6 C5 C4 121.51(17) ?
C6 C5 H5 119.2 ?
C4 C5 H5 119.2 ?
C5 C6 C7 121.02(18) ?
C5 C6 H6 119.5 ?
C7 C6 H6 119.5 ?
C8 C7 C11 117.76(17) ?
C8 C7 C6 123.16(17) ?
C11 C7 C6 119.07(18) ?
C9 C8 C7 119.56(17) ?
C9 C8 H8 120.2 ?
C7 C8 H8 120.2 ?
C8 C9 C10 118.93(19) ?
C8 C9 H9 120.5 ?
C10 C9 H9 120.5 ?
N2 C10 C9 123.83(18) ?
N2 C10 H10 118.1 ?
C9 C10 H10 118.1 ?
N2 C11 C7 122.15(16) ?
N2 C11 C12 117.88(14) ?
C7 C11 C12 119.96(15) ?
N1 C12 C4 122.70(16) ?
N1 C12 C11 117.88(13) ?
C4 C12 C11 119.41(15) ?
C1 N1 C12 118.09(14) ?
C1 N1 Mn1 125.80(12) ?
C12 N1 Mn1 115.73(10) ?
C10 N2 C11 117.75(15) ?
C10 N2 Mn1 126.18(12) ?
C11 N2 Mn1 115.76(11) ?
N3 C13 C14 122.92(18) ?
N3 C13 H13 118.5 ?
C14 C13 H13 118.5 ?
C15 C14 C13 119.14(18) ?
C15 C14 H14 120.4 ?
C13 C14 H14 120.4 ?
C14 C15 C16 120.23(18) ?
C14 C15 H15 119.9 ?
C16 C15 H15 119.9 ?
C24 C16 C15 116.58(17) ?
C24 C16 C17 119.24(17) ?
C15 C16 C17 124.17(17) ?
C18 C17 C16 121.42(17) ?
C18 C17 H17 119.3 ?
C16 C17 H17 119.3 ?
C17 C18 C19 121.02(17) ?
C17 C18 H18 119.5 ?
C19 C18 H18 119.5 ?
C23 C19 C20 117.60(16) ?
C23 C19 C18 119.14(16) ?
C20 C19 C18 123.25(16) ?
C21 C20 C19 119.33(16) ?
C21 C20 H20 120.3 ?
C19 C20 H20 120.3 ?
C20 C21 C22 119.42(17) ?
C20 C21 H21 120.3 ?
C22 C21 H21 120.3 ?
N4 C22 C21 123.24(17) ?
N4 C22 H22 118.4 ?
C21 C22 H22 118.4 ?
N4 C23 C19 122.67(15) ?
N4 C23 C24 117.61(14) ?
C19 C23 C24 119.72(14) ?
N3 C24 C16 122.84(15) ?
N3 C24 C23 117.73(14) ?
C16 C24 C23 119.42(15) ?
C13 N3 C24 118.23(15) ?
C13 N3 Mn1 125.13(12) ?
C24 N3 Mn1 116.54(10) ?
C22 N4 C23 117.73(14) ?
C22 N4 Mn1 126.25(12) ?
C23 N4 Mn1 116.02(10) ?

loop_
_geom_bond_atom_site_label_1
_geom_bond_atom_site_label_2
_geom_bond_distance
_geom_bond_publ_flag
Mn1 O1 2.1378(12) y
Mn1 N3 2.2876(14) y
Mn1 N4 2.3033(13) y
Mn1 N2 2.3109(14) y
Mn1 N1 2.3131(13) y
Mn1 Cl4 2.4374(5) y
Cl1A C26 1.738(5) ?
Cl2A C26 1.837(4) ?
Cl1B C26 1.785(4) ?
Cl2B C26 1.704(4) ?
Cl3 C26 1.770(2) ?
C26 C25 1.566(3) ?
C25 O2 1.204(2) ?
C25 O1 1.245(2) ?
C1 N1 1.325(2) ?
C1 C2 1.396(3) ?
C1 H1 0.93 ?
C2 C3 1.362(3) ?
C2 H2 0.93 ?
C3 C4 1.399(3) ?
C3 H3 0.93 ?
C4 C12 1.410(2) ?
C4 C5 1.435(3) ?
C5 C6 1.345(3) ?
C5 H5 0.93 ?
C6 C7 1.430(3) ?
C6 H6 0.93 ?
C7 C8 1.398(3) ?
C7 C11 1.410(2) ?
C8 C9 1.360(3) ?
C8 H8 0.93 ?
C9 C10 1.389(3) ?
C9 H9 0.93 ?
C10 N2 1.321(2) ?
C10 H10 0.93 ?
C11 N2 1.356(2) ?
C11 C12 1.435(2) ?
C12 N1 1.356(2) ?
C13 N3 1.325(2) ?
C13 C14 1.392(3) ?
C13 H13 0.93 ?
C14 C15 1.354(3) ?
C14 H14 0.93 ?
C15 C16 1.411(3) ?
C15 H15 0.93 ?
C16 C24 1.403(2) ?
C16 C17 1.431(3) ?
C17 C18 1.344(3) ?
C17 H17 0.93 ?
C18 C19 1.434(3) ?
C18 H18 0.93 ?
C19 C23 1.404(2) ?
C19 C20 1.405(3) ?
C20 C21 1.357(3) ?
C20 H20 0.93 ?
C21 C22 1.395(3) ?
C21 H21 0.93 ?
C22 N4 1.326(2) ?
C22 H22 0.93 ?
C23 N4 1.356(2) ?
C23 C24 1.443(2) ?
C24 N3 1.354(2) ?

loop_
_geom_hbond_atom_site_label_D
_geom_hbond_atom_site_label_H
_geom_hbond_atom_site_label_A
_geom_hbond_site_symmetry_A
_geom_hbond_distance_DH
_geom_hbond_distance_HA
_geom_hbond_distance_DA
_geom_hbond_angle_DHA
_geom_hbond_publ_flag
C8 H8 Cl4 2_655 0.93 2.71 3.565(2) 154 yes
C18 H18 O2 3_575 0.93 2.54 3.334(3) 144 yes
C20 H20 O2 3_575 0.93 2.43 3.255(3) 148 yes
